data_2105740
loop_
_publ_author_name
'Durka, Krzysztof'
'Luli\'nski, Sergiusz'
'Jarzembska, Katarzyna N.'
'Smetek, Jaromir'
'Serwatowski, Janusz'
'Wo\'zniak, Krzysztof'

_publ_section_title
;
 Competition between hydrogen and halogen bonding in the structures of
 5,10-dihydroxy-5,10-dihydroboranthrenes
;
_journal_coeditor_code BI5017
_journal_issue 1
_journal_name_full 'Acta Crystallographica Section B'
_journal_page_first 157
_journal_page_last 171
_journal_paper_doi 10.1107/S2052520613034987
_journal_volume 70
_journal_year 2014
_chemical_formula_moiety 'C8 H6 B2 O2 S2'
_chemical_formula_sum 'C8 H6 B2 O2 S2'
_chemical_formula_weight 219.87
_space_group_crystal_system trigonal
_space_group_IT_number 148
_space_group_name_Hall '-R 3'
_space_group_name_H-M_alt 'R -3 :H'
_symmetry_space_group_name_Hall '-R 3'
_symmetry_space_group_name_H-M 'R -3 :H'
_atom_sites_solution_hydrogens geom
_audit_creation_method SHELXL-2013
_cell_angle_alpha 90
_cell_angle_beta 90
_cell_angle_gamma 120
_cell_formula_units_Z 9
_cell_length_a 24.719(2)
_cell_length_b 24.719(2)
_cell_length_c 4.6681(4)
_cell_measurement_temperature 100(2)
_cell_measurement_theta_max 26.32
_cell_measurement_theta_min 0.32
_cell_volume 2470.2(4)
_computing_cell_refinement 'SAINT (Bruker, 2011)'
_computing_data_collection 'APEX2 (Bruker, 2011)'
_computing_data_reduction SAINT
_computing_molecular_graphics 'SHELXTL (Bruker, 2011)'
_computing_publication_material SHELXL-2013
_computing_structure_refinement SHELXL-2013
_computing_structure_solution 'SHELXS-2013 (Sheldrick, 2008)'
_diffrn_ambient_temperature 100(2)
_diffrn_measured_fraction_theta_full 0.999
_diffrn_measured_fraction_theta_max 0.999
_diffrn_measurement_device_type 'Bruker Kappa APEX-II Ultra'
_diffrn_measurement_method '\w scans'
_diffrn_radiation_monochromator graphite
_diffrn_radiation_source 'fine-focus sealed tube'
_diffrn_radiation_type MoK\a
_diffrn_radiation_wavelength 0.71073
_diffrn_reflns_av_R_equivalents 0.0508
_diffrn_reflns_limit_h_max 30
_diffrn_reflns_limit_h_min -31
_diffrn_reflns_limit_k_max 31
_diffrn_reflns_limit_k_min -28
_diffrn_reflns_limit_l_max 5
_diffrn_reflns_limit_l_min -5
_diffrn_reflns_number 13594
_diffrn_reflns_theta_full 25.242
_diffrn_reflns_theta_max 26.693
_diffrn_reflns_theta_min 2.855
_diffrn_standards_number 0
_exptl_absorpt_coefficient_mu 0.451
_exptl_absorpt_correction_T_max 1.000
_exptl_absorpt_correction_T_min 0.529
_exptl_absorpt_correction_type multi-scan
_exptl_absorpt_process_details 'SORTAV (Blessing, 1995; Blessing, 1997)'
_exptl_crystal_colour colourless
_exptl_crystal_density_diffrn 1.330
_exptl_crystal_description needle
_exptl_crystal_F_000 1008
_exptl_crystal_size_max 0.20
_exptl_crystal_size_mid 0.03
_exptl_crystal_size_min 0.03
_refine_diff_density_max 1.087
_refine_diff_density_min -0.350
_refine_ls_extinction_method none
_refine_ls_goodness_of_fit_ref 1.293
_refine_ls_hydrogen_treatment constr
_refine_ls_matrix_type full
_refine_ls_number_parameters 93
_refine_ls_number_reflns 1158
_refine_ls_number_restraints 27
_refine_ls_restrained_S_all 1.285
_refine_ls_R_factor_all 0.0579
_refine_ls_R_factor_gt 0.0533
_refine_ls_shift/su_max 0.000
_refine_ls_shift/su_mean 0.000
_refine_ls_structure_factor_coef Fsqd
_refine_ls_weighting_details 'w=1/[\s^2^(Fo^2^)+(0.1152P)^2^+3.5904P] where P=(Fo^2^+2Fc^2^)/3'
_refine_ls_weighting_scheme calc
_refine_ls_wR_factor_gt 0.1900
_refine_ls_wR_factor_ref 0.1933
_reflns_number_gt 1061
_reflns_number_total 1158
_reflns_threshold_expression I>2\s(I)
_cod_data_source_file bi5017sup1.cif
_cod_data_source_block V
_cod_original_cell_volume 2470.2(5)
_cod_database_code 2105740
_shelx_space_group_comment
;
The symmetry employed for this shelxl refinement is uniquely defined
by the following loop, which should always be used as a source of
symmetry information in preference to the above space-group names.
They are only intended as comments.
;
_shelxl_version_number .2013

loop_
_space_group_symop_operation_xyz
'x, y, z'
'-y, x-y, z'
'-x+y, -x, z'
'x+2/3, y+1/3, z+1/3'
'-y+2/3, x-y+1/3, z+1/3'
'-x+y+2/3, -x+1/3, z+1/3'
'x+1/3, y+2/3, z+2/3'
'-y+1/3, x-y+2/3, z+2/3'
'-x+y+1/3, -x+2/3, z+2/3'
'-x, -y, -z'
'y, -x+y, -z'
'x-y, x, -z'
'-x+2/3, -y+1/3, -z+1/3'
'y+2/3, -x+y+1/3, -z+1/3'
'x-y+2/3, x+1/3, -z+1/3'
'-x+1/3, -y+2/3, -z+2/3'
'y+1/3, -x+y+2/3, -z+2/3'
'x-y+1/3, x+2/3, -z+2/3'

loop_
_atom_site_type_symbol
_atom_site_label
_atom_site_fract_x
_atom_site_fract_y
_atom_site_fract_z
_atom_site_U_iso_or_equiv
_atom_site_adp_type
_atom_site_calc_flag
_atom_site_occupancy
_atom_site_disorder_assembly
_atom_site_disorder_group
S S1A 0.8998(2) 0.49994(17) 0.0707(6) 0.0276(6) Uani d 0.815(9) A 1
C C3A 0.9154(4) 0.4038(9) 0.090(4) 0.040(5) Uani d 0.815(9) A 1
H H3A 0.9140 0.3657 0.0435 0.049 Uiso calc 0.815(9) A 1
C C4A 0.8785(3) 0.4258(4) -0.0370(14) 0.0299(14) Uani d 0.815(9) A 1
H H4A 0.8455 0.4022 -0.1677 0.036 Uiso calc 0.815(9) A 1
C C3B 0.9118(14) 0.506(4) 0.094(15) 0.05(3) Uani d 0.185(9) A 2
H H3B 0.9085 0.5418 0.0474 0.054 Uiso calc 0.185(9) A 2
S S1B 0.9026(5) 0.3995(7) 0.083(3) 0.017(3) Uani d 0.185(9) A 2
C C4B 0.8788(16) 0.4497(18) -0.022(7) 0.032(8) Uani d 0.185(9) A 2
H H4B 0.8450 0.4386 -0.1501 0.039 Uiso calc 0.185(9) A 2
O O1 1.00549(15) 0.38712(13) 0.5193(6) 0.0261(8) Uani d 1 . .
H H1 0.9798 0.3606 0.4041 0.039 Uiso calc 1 . .
C C2 0.9556(2) 0.4481(2) 0.3008(9) 0.0225(9) Uani d 1 . .
C C1 0.9547(2) 0.5035(2) 0.3061(8) 0.0240(10) Uani d 1 . .
B B1 1.0024(3) 0.4405(2) 0.5021(10) 0.0222(9) Uani d 1 . .

loop_
_atom_site_aniso_label
_atom_site_aniso_U_11
_atom_site_aniso_U_22
_atom_site_aniso_U_33
_atom_site_aniso_U_12
_atom_site_aniso_U_13
_atom_site_aniso_U_23
S1A 0.0395(12) 0.0298(11) 0.0210(9) 0.0230(10) -0.0101(9) -0.0048(7)
C3A 0.041(5) 0.038(6) 0.044(6) 0.021(4) 0.003(4) 0.005(3)
C4A 0.035(3) 0.030(3) 0.024(2) 0.017(2) -0.009(2) -0.008(2)
C3B 0.05(3) 0.04(3) 0.04(3) 0.023(14) 0.003(5) -0.002(5)
S1B 0.021(4) 0.018(4) 0.016(4) 0.012(4) 0.000(3) -0.001(3)
C4B 0.034(9) 0.032(9) 0.031(9) 0.016(6) -0.003(5) 0.002(5)
O1 0.0326(16) 0.0239(16) 0.0251(14) 0.0166(13) -0.0042(12) -0.0037(12)
C2 0.031(2) 0.023(2) 0.0151(17) 0.0153(17) -0.0004(16) -0.0005(15)
C1 0.032(2) 0.027(2) 0.0153(18) 0.017(2) -0.0019(16) -0.0014(15)
B1 0.028(2) 0.024(2) 0.0166(18) 0.014(2) 0.0016(15) 0.0002(18)

loop_
_atom_type_symbol
_atom_type_description
_atom_type_scat_dispersion_real
_atom_type_scat_dispersion_imag
_atom_type_scat_source
C C 0.0033 0.0016 'International Tables Vol C Tables 4.2.6.8 and 6.1.1.4'
H H 0.0000 0.0000 'International Tables Vol C Tables 4.2.6.8 and 6.1.1.4'
O O 0.0106 0.0060 'International Tables Vol C Tables 4.2.6.8 and 6.1.1.4'
S S 0.1246 0.1234 'International Tables Vol C Tables 4.2.6.8 and 6.1.1.4'
B B 0.0013 0.0007 'International Tables Vol C Tables 4.2.6.8 and 6.1.1.4'

loop_
_geom_angle_atom_site_label_1
_geom_angle_atom_site_label_2
_geom_angle_atom_site_label_3
_geom_angle_site_symmetry_1
_geom_angle_site_symmetry_3
_geom_angle
C4A S1A C1 . . 93.2(3)
C4A C3A C2 . . 109.2(14)
C4A C3A H3A . . 125.4
C2 C3A H3A . . 125.4
C3A C4A S1A . . 112.3(9)
C3A C4A H4A . . 123.9
S1A C4A H4A . . 123.9
C4B C3B C1 . . 108(6)
C4B C3B H3B . . 126.2
C1 C3B H3B . . 126.2
C2 S1B C4B . . 95.0(15)
C3B C4B S1B . . 114(4)
C3B C4B H4B . . 123.2
S1B C4B H4B . . 123.2
B1 O1 H1 . . 109.5
C1 C2 C3A . . 114.8(9)
C1 C2 B1 . . 119.0(4)
C3A C2 B1 . . 126.1(9)
C1 C2 S1B . . 109.7(6)
B1 C2 S1B . . 131.2(6)
C2 C1 C3B . . 114(3)
C2 C1 B1 . 10_766 123.8(4)
C3B C1 B1 . 10_766 122(3)
C2 C1 S1A . . 110.1(3)
B1 C1 S1A 10_766 . 126.2(4)
O1 B1 C1 . 10_766 119.3(4)
O1 B1 C2 . . 123.4(4)
C1 B1 C2 10_766 . 117.2(3)

loop_
_geom_bond_atom_site_label_1
_geom_bond_atom_site_label_2
_geom_bond_site_symmetry_2
_geom_bond_distance
S1A C4A . 1.710(9)
S1A C1 . 1.713(5)
C3A C4A . 1.405(18)
C3A C2 . 1.438(17)
C3A H3A . 0.9500
C4A H4A . 0.9500
C3B C4B . 1.33(7)
C3B C1 . 1.48(5)
C3B H3B . 0.9500
S1B C2 . 1.620(13)
S1B C4B . 1.69(4)
C4B H4B . 0.9500
O1 B1 . 1.362(5)
O1 H1 . 0.8400
C2 C1 . 1.382(5)
C2 B1 . 1.572(6)
C1 B1 10_766 1.541(6)
B1 C1 10_766 1.541(6)

loop_
_geom_torsion_atom_site_label_1
_geom_torsion_atom_site_label_2
_geom_torsion_atom_site_label_3
_geom_torsion_atom_site_label_4
_geom_torsion_site_symmetry_4
_geom_torsion
C2 C3A C4A S1A . 6.9(14)
C1 S1A C4A C3A . -3.9(9)
C1 C3B C4B S1B . -7(6)
C2 S1B C4B C3B . 3(4)
C4A C3A C2 C1 . -7.4(13)
C4A C3A C2 B1 . 177.3(7)
C4A C3A C2 S1B . 45(9)
C4B S1B C2 C1 . 2.1(14)
C4B S1B C2 C3A . -128(11)
C4B S1B C2 B1 . 179.3(12)
C3A C2 C1 C3B . 0(3)
B1 C2 C1 C3B . 176(3)
S1B C2 C1 C3B . -6(3)
C3A C2 C1 B1 10_766 -175.1(8)
B1 C2 C1 B1 10_766 0.5(7)
S1B C2 C1 B1 10_766 178.1(6)
C3A C2 C1 S1A . 4.6(8)
B1 C2 C1 S1A . -179.7(3)
S1B C2 C1 S1A . -2.2(8)
C4B C3B C1 C2 . 8(5)
C4B C3B C1 B1 10_766 -176(3)
C4B C3B C1 S1A . -4E1(4)
C4A S1A C1 C2 . -0.4(5)
C4A S1A C1 C3B . 13E1(4)
C4A S1A C1 B1 10_766 179.3(4)
C1 C2 B1 O1 . 177.8(4)
C3A C2 B1 O1 . -7.1(10)
S1B C2 B1 O1 . 0.9(10)
C1 C2 B1 C1 10_766 -0.5(7)
C3A C2 B1 C1 10_766 174.6(9)
S1B C2 B1 C1 10_766 -177.4(8)

loop_
_platon_squeeze_void_nr
_platon_squeeze_void_average_x
_platon_squeeze_void_average_y
_platon_squeeze_void_average_z
_platon_squeeze_void_volume
_platon_squeeze_void_count_electrons
_platon_squeeze_void_content
1 0.000 0.000 -0.033 149 28 ' '
2 0.333 0.667 -0.134 150 28 ' '
3 0.667 0.333 -0.005 150 28 ' '
